data_9004159
loop_
_publ_author_name
'Chen, T. T.'
'Szymanski, J. T.'

_publ_section_title
;
 The structure and chemistry of galkhaite, a mercury sulfosalt containing
 Cs and Tl
;
_journal_name_full 'The Canadian Mineralogist'
_journal_page_first 571
_journal_page_last 581
_journal_volume 19
_journal_year 1981
_chemical_compound_source 'Getchell mine, Humboldt County, Nevada, USA'
_chemical_formula_sum 'As3.932 Cs0.595 Cu0.864 Fe0.03 Hg4.224 S12 Sb0.068 Tl0.304 Zn0.528'
_chemical_name_mineral Galkhaite
_space_group_IT_number 217
_symmetry_space_group_name_Hall 'I -4 2 3'
_symmetry_space_group_name_H-M 'I -4 3 m'
_cell_angle_alpha 90
_cell_angle_beta 90
_cell_angle_gamma 90
_cell_formula_units_Z 2
_cell_length_a 10.365
_cell_length_b 10.365
_cell_length_c 10.365
_cell_volume 1113.545
_database_code_amcsd 0005182
_exptl_crystal_density_diffrn 5.271
_cod_original_formula_sum 'Hg4.224 Cu.864 Zn.528 Tl.304 Fe.03 Cs.595 (As3.932 Sb.068) S12'
_cod_database_code 9004159

loop_
_space_group_symop_operation_xyz
x,y,z
1/2+x,1/2+y,1/2+z
-z,x,-y
1/2-z,1/2+x,1/2-y
-y,z,-x
1/2-y,1/2+z,1/2-x
-x,y,-z
1/2-x,1/2+y,1/2-z
x,-z,-y
1/2+x,1/2-z,1/2-y
z,-y,-x
1/2+z,1/2-y,1/2-x
y,-x,-z
1/2+y,1/2-x,1/2-z
x,z,y
1/2+x,1/2+z,1/2+y
z,y,x
1/2+z,1/2+y,1/2+x
y,x,z
1/2+y,1/2+x,1/2+z
-z,-x,y
1/2-z,1/2-x,1/2+y
-y,-z,x
1/2-y,1/2-z,1/2+x
-x,-y,z
1/2-x,1/2-y,1/2+z
z,-x,-y
1/2+z,1/2-x,1/2-y
y,-z,-x
1/2+y,1/2-z,1/2-x
x,-y,-z
1/2+x,1/2-y,1/2-z
-x,z,-y
1/2-x,1/2+z,1/2-y
-z,y,-x
1/2-z,1/2+y,1/2-x
-y,x,-z
1/2-y,1/2+x,1/2-z
-x,-z,y
1/2-x,1/2-z,1/2+y
-z,-y,x
1/2-z,1/2-y,1/2+x
-y,-x,z
1/2-y,1/2-x,1/2+z
z,x,y
1/2+z,1/2+x,1/2+y
y,z,x
1/2+y,1/2+z,1/2+x

loop_
_atom_site_aniso_label
_atom_site_aniso_U_11
_atom_site_aniso_U_22
_atom_site_aniso_U_33
_atom_site_aniso_U_12
_atom_site_aniso_U_13
_atom_site_aniso_U_23
Hg 0.06010 0.02290 0.02290 0.00000 0.00000 0.00000
Cu 0.06010 0.02290 0.02290 0.00000 0.00000 0.00000
Zn 0.06010 0.02290 0.02290 0.00000 0.00000 0.00000
Tl1 0.06010 0.02290 0.02290 0.00000 0.00000 0.00000
Fe 0.06010 0.02290 0.02290 0.00000 0.00000 0.00000
Cs 0.04820 0.04820 0.04820 0.00000 0.00000 0.00000
Tl2 0.04820 0.04820 0.04820 0.00000 0.00000 0.00000
As 0.01950 0.01950 0.01950 -0.00260 -0.00260 -0.00260
Sb 0.01950 0.01950 0.01950 -0.00260 -0.00260 -0.00260
S 0.02870 0.02870 0.02320 -0.01000 0.00110 0.00110

loop_
_atom_site_label
_atom_site_fract_x
_atom_site_fract_y
_atom_site_fract_z
_atom_site_occupancy
Hg 0.25000 0.50000 0.00000 0.70400
Cu 0.25000 0.50000 0.00000 0.14400
Zn 0.25000 0.50000 0.00000 0.08800
Tl1 0.25000 0.50000 0.00000 0.01400
Fe 0.25000 0.50000 0.00000 0.00500
Cs 0.00000 0.00000 0.00000 0.59500
Tl2 0.00000 0.00000 0.00000 0.22000
As 0.24530 0.24530 0.24530 0.98300
Sb 0.24530 0.24530 0.24530 0.01700
S 0.38830 0.38830 0.16250 1.00000

loop_
_cod_changelog_entry_id
_cod_changelog_entry_author
_cod_changelog_entry_date
_cod_changelog_entry_text
1
;cod-tools version 3.10.1
Id: cif_fix_AMCSD_atom_labels 10224 2024-08-07 11:09:31Z saulius
;
2024-08-07T19:39:09+03:00
;Changed the following '_atom_site_label' values:
the first duplicated label 'Tl'  converted to 'Tl1'
duplicated label 'Tl' at index 6 converted to 'Tl2'
;

loop_
_cod_related_entry_id
_cod_related_entry_database
_cod_related_entry_code
1 AMCSD 0005182
